data_4078364
loop_
_publ_author_name
'Fettinger, J. C.'
'Keogh, D. Webster'
'Kraatz, Heinz-Bernhard'
'Poli, Rinaldo'

_publ_section_title
;
 Synthesis and Properties of Cyclopentadienylniobium(III) Complexes. A
 Magneto&#x2212;Structural Correlation for 16-Electron Four-Legged Piano
 Stool Complexes&#x2020;
;
_journal_issue 26
_journal_name_full Organometallics
_journal_page_first 5489
_journal_paper_doi 10.1021/om960384v
_journal_volume 15
_journal_year 1996
_chemical_formula_sum 'C18 H37 Cl2 Nb P2'
_chemical_formula_weight 479.23
_chemical_name_systematic
;
 ?
;
_space_group_IT_number 14
_symmetry_space_group_name_Hall '-P 2yn'
_symmetry_space_group_name_H-M 'P 1 21/n 1'
_atom_sites_solution_hydrogens geom
_atom_sites_solution_primary direct
_atom_sites_solution_secondary difmap
_audit_creation_method SHELXL
_cell_angle_alpha 90.00
_cell_angle_beta 90.3421(7)
_cell_angle_gamma 90.00
_cell_formula_units_Z 4
_cell_length_a 8.0735(5)
_cell_length_b 13.9677(9)
_cell_length_c 20.458(2)
_cell_measurement_reflns_used 25
_cell_measurement_temperature 293(2)
_cell_measurement_theta_max 18.1
_cell_measurement_theta_min 9.2
_cell_volume 2307.0(3)
_computing_cell_refinement 'Enraf-Nonius EXPRESS'
_computing_data_collection 'Enraf-Nonius EXPRESS'
_computing_data_reduction 'XCAD4, (Harms,1993)'
_computing_molecular_graphics 'ORTEP (NRCVAX)'
_computing_publication_material 'XCIF, SHELXL-93 (Sheldrick, 1993)'
_computing_structure_refinement 'SHELXL-93 (Sheldrick, 1993)'
_computing_structure_solution 'SHELXS-86 (Sheldrick, 1990)'
_diffrn_ambient_temperature 293(2)
_diffrn_measurement_device 'Enraf-Nonius CAD4'
_diffrn_measurement_method '\w scans'
_diffrn_radiation_monochromator graphite
_diffrn_radiation_source 'fine-focus sealed tube'
_diffrn_radiation_type MoK\a
_diffrn_radiation_wavelength 0.71073
_diffrn_reflns_av_R_equivalents 0.0378
_diffrn_reflns_av_sigmaI/netI 0.0397
_diffrn_reflns_limit_h_max 8
_diffrn_reflns_limit_h_min -8
_diffrn_reflns_limit_k_max 0
_diffrn_reflns_limit_k_min -15
_diffrn_reflns_limit_l_max 22
_diffrn_reflns_limit_l_min 0
_diffrn_reflns_number 3091
_diffrn_reflns_theta_max 22.47
_diffrn_reflns_theta_min 2.47
_diffrn_standards_decay_% 0
_diffrn_standards_interval_time 120
_diffrn_standards_number 3
_exptl_absorpt_coefficient_mu 0.420
_exptl_crystal_colour red
_exptl_crystal_density_diffrn 1.380
_exptl_crystal_F_000 1000
_exptl_crystal_size_max 0.20
_exptl_crystal_size_mid 0.20
_exptl_crystal_size_min 0.20
_refine_diff_density_max 0.638
_refine_diff_density_min -0.451
_refine_diff_density_rms 0.078
_refine_ls_extinction_method none
_refine_ls_goodness_of_fit_all 1.038
_refine_ls_goodness_of_fit_obs 1.068
_refine_ls_matrix_type full
_refine_ls_number_parameters 215
_refine_ls_number_reflns 2995
_refine_ls_number_restraints 0
_refine_ls_restrained_S_all 1.038
_refine_ls_restrained_S_obs 1.068
_refine_ls_R_factor_all 0.0808
_refine_ls_R_factor_obs 0.0498
_refine_ls_shift/esd_max -0.002
_refine_ls_shift/esd_mean 0.000
_refine_ls_structure_factor_coef Fsqd
_refine_ls_weighting_details 'w=1/[\s^2^(Fo^2^)+(0.0717P)^2^+3.3474P] where P=(Fo^2^+2Fc^2^)/3'
_refine_ls_weighting_scheme calc
_refine_ls_wR_factor_all 0.1382
_refine_ls_wR_factor_obs 0.1193
_reflns_number_observed 2162
_reflns_number_total 2995
_reflns_observed_criterion >2sigma(I)
_cod_data_source_file om960384v.cif
_cod_data_source_block Cp'NbCl2(PEt3)2
_cod_depositor_comments
;
The following automatic conversions were performed:

'_refine_ls_weighting_scheme' value 'calc
w=1/[\s^2^(Fo^2^)+(0.0717P)^2^+3.3474P] where P=(Fo^2^+2Fc^2^)/3' was
changed to 'calc'. New tag '_refine_ls_weighting_details' was
created. The value of the new tag was set to
'w=1/[\s^2^(Fo^2^)+(0.0717P)^2^+3.3474P] where P=(Fo^2^+2Fc^2^)/3'.

Automatic conversion script
Id: cif_fix_values 3143 2015-03-26 13:38:13Z robertas 
;
_cod_original_cell_volume 2306.9(3)
_cod_database_code 4078364

loop_
_symmetry_equiv_pos_as_xyz
'x, y, z'
'-x+1/2, y+1/2, -z+1/2'
'-x, -y, -z'
'x-1/2, -y-1/2, z-1/2'

loop_
_atom_site_aniso_label
_atom_site_aniso_U_11
_atom_site_aniso_U_22
_atom_site_aniso_U_33
_atom_site_aniso_U_23
_atom_site_aniso_U_13
_atom_site_aniso_U_12
Nb 0.0471(4) 0.0499(4) 0.0595(4) -0.0082(3) 0.0017(3) -0.0024(3)
Cl1 0.0542(10) 0.0857(13) 0.0666(12) 0.0029(10) 0.0083(9) 0.0029(10)
Cl2 0.100(2) 0.0652(12) 0.0856(14) -0.0181(11) -0.0004(12) 0.0208(11)
P1 0.0636(12) 0.0548(12) 0.0559(11) -0.0052(9) 0.0047(9) -0.0008(9)
P2 0.0726(14) 0.0780(15) 0.0791(15) 0.0062(12) -0.0117(11) 0.0063(12)
C1 0.068(5) 0.053(5) 0.089(6) -0.001(4) -0.005(4) -0.016(4)
C2 0.066(5) 0.080(6) 0.093(6) -0.006(5) 0.021(5) -0.015(5)
C3 0.061(5) 0.079(6) 0.113(8) -0.012(6) -0.014(5) -0.011(5)
C4 0.088(6) 0.061(5) 0.080(6) -0.010(4) -0.020(5) -0.018(5)
C5 0.075(5) 0.048(5) 0.086(6) -0.011(4) -0.004(5) -0.017(4)
C6 0.116(8) 0.069(6) 0.133(8) -0.034(6) 0.017(6) 0.005(5)
C111 0.063(5) 0.057(5) 0.077(5) 0.002(4) 0.002(4) -0.002(4)
C112 0.078(6) 0.102(7) 0.093(6) 0.011(5) -0.010(5) 0.007(5)
C121 0.088(6) 0.092(6) 0.057(5) -0.002(4) 0.017(4) -0.005(5)
C122 0.108(7) 0.118(8) 0.084(6) -0.019(6) 0.035(5) 0.015(6)
C131 0.098(6) 0.068(5) 0.074(5) -0.002(4) -0.017(5) -0.013(5)
C132 0.150(9) 0.103(8) 0.094(7) 0.010(6) -0.024(7) -0.067(7)
C211 0.264(17) 0.147(11) 0.075(7) 0.016(8) -0.018(9) 0.031(11)
C212 0.139(9) 0.143(10) 0.080(7) -0.006(7) 0.004(6) 0.020(8)
C221 0.125(11) 0.192(16) 0.255(18) 0.080(14) -0.061(12) -0.009(11)
C222 0.093(9) 0.205(16) 0.229(17) -0.037(12) 0.026(9) 0.041(9)
C231 0.156(12) 0.134(10) 0.161(12) 0.010(9) -0.011(9) -0.036(9)
C232 0.119(10) 0.122(10) 0.185(12) 0.015(9) 0.026(9) -0.021(8)

loop_
_atom_site_label
_atom_site_type_symbol
_atom_site_fract_x
_atom_site_fract_y
_atom_site_fract_z
_atom_site_U_iso_or_equiv
_atom_site_thermal_displace_type
_atom_site_occupancy
_atom_site_calc_flag
_atom_site_refinement_flags
Nb Nb 0.23147(7) 0.65779(4) 0.14400(3) 0.0522(2) Uani 1 d .
Cl1 Cl 0.5121(2) 0.65479(14) 0.09737(9) 0.0688(5) Uani 1 d .
Cl2 Cl 0.1577(3) 0.80937(14) 0.19746(11) 0.0836(6) Uani 1 d .
P1 P 0.3956(2) 0.63303(13) 0.25387(9) 0.0580(5) Uani 1 d .
P2 P 0.1732(3) 0.7624(2) 0.03898(11) 0.0766(6) Uani 1 d .
C1 C 0.1753(9) 0.4970(5) 0.1737(4) 0.070(2) Uani 1 d .
H1 H 0.2400(9) 0.4661(5) 0.2050(4) 0.084 Uiso 1 calc R
C2 C 0.0397(10) 0.5578(6) 0.1867(5) 0.080(2) Uani 1 d .
H2 H -0.0029(10) 0.5725(6) 0.2276(5) 0.095 Uiso 1 calc R
C3 C -0.0191(10) 0.5918(6) 0.1260(5) 0.085(3) Uani 1 d .
H3 H -0.1074(10) 0.6336(6) 0.1197(5) 0.102 Uiso 1 calc R
C4 C 0.0786(10) 0.5518(5) 0.0773(4) 0.077(2) Uani 1 d .
H4 H 0.0674(10) 0.5635(5) 0.0328(4) 0.092 Uiso 1 calc R
C5 C 0.1964(10) 0.4911(5) 0.1060(4) 0.070(2) Uani 1 d .
C6 C 0.3253(11) 0.4341(6) 0.0711(5) 0.106(3) Uani 1 d .
H6A H 0.2751(19) 0.4005(38) 0.0352(20) 0.159 Uiso 1 calc R
H6B H 0.3742(58) 0.3888(33) 0.1008(10) 0.159 Uiso 1 calc R
H6C H 0.4096(44) 0.4763(8) 0.0550(28) 0.159 Uiso 1 calc R
C111 C 0.5624(9) 0.5446(5) 0.2523(4) 0.066(2) Uani 1 d .
H11A H 0.5128(9) 0.4826(5) 0.2438(4) 0.079 Uiso 1 calc R
H11B H 0.6327(9) 0.5595(5) 0.2154(4) 0.079 Uiso 1 calc R
C112 C 0.6733(10) 0.5346(7) 0.3122(4) 0.091(3) Uani 1 d .
H11C H 0.7561(46) 0.4867(30) 0.3042(11) 0.137 Uiso 1 calc R
H11D H 0.6077(15) 0.5159(41) 0.3491(8) 0.137 Uiso 1 calc R
H11E H 0.7261(57) 0.5948(13) 0.3213(17) 0.137 Uiso 1 calc R
C121 C 0.2770(10) 0.5958(6) 0.3258(4) 0.079(2) Uani 1 d .
H12A H 0.2237(10) 0.5351(6) 0.3161(4) 0.094 Uiso 1 calc R
H12B H 0.3539(10) 0.5850(6) 0.3617(4) 0.094 Uiso 1 calc R
C122 C 0.1459(12) 0.6658(7) 0.3483(4) 0.104(3) Uani 1 d .
H12C H 0.0802(52) 0.6366(18) 0.3819(23) 0.155 Uiso 1 calc R
H12D H 0.0761(51) 0.6828(37) 0.3120(8) 0.155 Uiso 1 calc R
H12E H 0.1984(12) 0.7223(20) 0.3654(30) 0.155 Uiso 1 calc R
C131 C 0.4988(10) 0.7404(6) 0.2856(4) 0.080(2) Uani 1 d .
H13A H 0.4153(10) 0.7892(6) 0.2927(4) 0.096 Uiso 1 calc R
H13B H 0.5472(10) 0.7251(6) 0.3278(4) 0.096 Uiso 1 calc R
C132 C 0.6325(13) 0.7824(7) 0.2430(4) 0.116(4) Uani 1 d .
H13C H 0.6816(64) 0.8364(33) 0.2647(16) 0.174 Uiso 1 calc R
H13D H 0.5850(20) 0.8025(49) 0.2021(15) 0.174 Uiso 1 calc R
H13E H 0.7159(47) 0.7348(18) 0.2351(30) 0.174 Uiso 1 calc R
C211 C 0.2764(19) 0.7311(9) -0.0385(5) 0.162(5) Uani 1 d .
H21A H 0.2509(19) 0.7817(9) -0.0695(5) 0.195 Uiso 1 calc R
H21B H 0.3948(19) 0.7339(9) -0.0304(5) 0.195 Uiso 1 calc R
C212 C 0.2435(14) 0.6419(8) -0.0709(5) 0.121(4) Uani 1 d .
H21C H 0.3004(79) 0.6405(24) -0.1119(18) 0.181 Uiso 1 calc R
H21D H 0.1265(16) 0.6356(27) -0.0784(35) 0.181 Uiso 1 calc R
H21E H 0.2815(89) 0.5900(8) -0.0439(18) 0.181 Uiso 1 calc R
C221 C -0.0386(16) 0.7743(11) 0.0084(8) 0.191(7) Uani 1 d .
H22A H -0.0350(16) 0.8026(11) -0.0348(8) 0.229 Uiso 1 calc R
H22B H -0.0859(16) 0.7108(11) 0.0039(8) 0.229 Uiso 1 calc R
C222 C -0.1488(15) 0.8319(10) 0.0492(7) 0.176(6) Uani 1 d .
H22C H -0.2616(18) 0.8215(65) 0.0359(39) 0.264 Uiso 1 calc R
H22D H -0.1218(96) 0.8985(12) 0.0443(44) 0.264 Uiso 1 calc R
H22E H -0.1351(108) 0.8137(59) 0.0942(10) 0.264 Uiso 1 calc R
C231 C 0.2372(17) 0.8859(9) 0.0446(6) 0.150(5) Uani 1 d .
H23A H 0.2115(17) 0.9162(9) 0.0031(6) 0.180 Uiso 1 calc R
H23B H 0.1691(17) 0.9165(9) 0.0774(6) 0.180 Uiso 1 calc R
C232 C 0.4074(14) 0.9067(8) 0.0600(6) 0.142(4) Uani 1 d .
H23C H 0.4228(28) 0.9748(8) 0.0620(44) 0.213 Uiso 1 calc R
H23D H 0.4775(16) 0.8803(56) 0.0268(24) 0.213 Uiso 1 calc R
H23E H 0.4355(35) 0.8789(56) 0.1016(21) 0.213 Uiso 1 calc R

loop_
_atom_type_symbol
_atom_type_description
_atom_type_scat_dispersion_real
_atom_type_scat_dispersion_imag
_atom_type_scat_source
C C 0.0033 0.0016 'International Tables Vol C Tables 4.2.6.8 and 6.1.1.4'
H H 0.0000 0.0000 'International Tables Vol C Tables 4.2.6.8 and 6.1.1.4'
Cl Cl 0.1484 0.1585 'International Tables Vol C Tables 4.2.6.8 and 6.1.1.4'
Nb Nb -2.1970 0.6210 'International Tables Vol C Tables 4.2.6.8 and 6.1.1.4'
P P 0.1023 0.0942 'International Tables Vol C Tables 4.2.6.8 and 6.1.1.4'

loop_
_geom_angle_atom_site_label_1
_geom_angle_atom_site_label_2
_geom_angle_atom_site_label_3
_geom_angle
C3 Nb C2 36.4(3)
C3 Nb C4 35.0(3)
C2 Nb C4 58.6(3)
C3 Nb C1 58.7(3)
C2 Nb C1 35.4(3)
C4 Nb C1 56.8(3)
C3 Nb Cl2 101.9(2)
C2 Nb Cl2 101.1(2)
C4 Nb Cl2 132.2(2)
C1 Nb Cl2 130.9(2)
C3 Nb Cl1 139.2(3)
C2 Nb Cl1 140.5(2)
C4 Nb Cl1 104.2(2)
C1 Nb Cl1 105.1(2)
Cl2 Nb Cl1 114.38(7)
C3 Nb C5 57.4(3)
C2 Nb C5 57.5(3)
C4 Nb C5 33.6(2)
C1 Nb C5 33.5(2)
Cl2 Nb C5 157.6(2)
Cl1 Nb C5 88.1(2)
C3 Nb P1 122.3(3)
C2 Nb P1 86.1(2)
C4 Nb P1 132.3(2)
C1 Nb P1 75.6(2)
Cl2 Nb P1 81.66(7)
Cl1 Nb P1 82.45(6)
C5 Nb P1 101.6(2)
C3 Nb P2 86.4(3)
C2 Nb P2 122.5(2)
C4 Nb P2 77.7(2)
C1 Nb P2 134.4(2)
Cl2 Nb P2 80.95(7)
Cl1 Nb P2 81.61(7)
C5 Nb P2 104.3(2)
P1 Nb P2 148.96(7)
C111 P1 C131 103.1(4)
C111 P1 C121 102.1(4)
C131 P1 C121 100.7(4)
C111 P1 Nb 116.3(2)
C131 P1 Nb 114.9(3)
C121 P1 Nb 117.4(3)
C231 P2 C221 101.7(6)
C231 P2 C211 98.6(6)
C221 P2 C211 98.9(7)
C231 P2 Nb 115.4(4)
C221 P2 Nb 119.5(5)
C211 P2 Nb 119.2(4)
C5 C1 C2 108.8(8)
C5 C1 Nb 77.2(4)
C2 C1 Nb 68.2(4)
C3 C2 C1 107.1(8)
C3 C2 Nb 71.3(5)
C1 C2 Nb 76.4(4)
C4 C3 C2 107.8(8)
C4 C3 Nb 76.6(5)
C2 C3 Nb 72.3(4)
C3 C4 C5 109.3(8)
C3 C4 Nb 68.3(4)
C5 C4 Nb 77.6(4)
C1 C5 C4 107.0(8)
C1 C5 C6 126.4(8)
C4 C5 C6 126.6(8)
C1 C5 Nb 69.3(4)
C4 C5 Nb 68.7(4)
C6 C5 Nb 125.0(5)
C112 C111 P1 118.6(6)
C122 C121 P1 115.4(6)
C132 C131 P1 116.0(6)
C212 C211 P2 121.2(10)
C222 C221 P2 115.2(12)
C232 C231 P2 118.7(10)

loop_
_geom_bond_atom_site_label_1
_geom_bond_atom_site_label_2
_geom_bond_distance
Nb C3 2.251(7)
Nb C2 2.265(7)
Nb C4 2.357(7)
Nb C1 2.370(7)
Nb Cl2 2.458(2)
Nb Cl1 2.464(2)
Nb C5 2.471(7)
Nb P1 2.625(2)
Nb P2 2.638(2)
P1 C111 1.827(7)
P1 C131 1.832(7)
P1 C121 1.836(7)
P2 C231 1.804(12)
P2 C221 1.824(12)
P2 C211 1.848(11)
C1 C5 1.399(10)
C1 C2 1.412(10)
C2 C3 1.409(11)
C3 C4 1.391(11)
C4 C5 1.401(10)
C5 C6 1.495(10)
C111 C112 1.520(10)
C121 C122 1.515(11)
C131 C132 1.509(11)
C211 C212 1.436(14)
C221 C222 1.46(2)
C231 C232 1.438(14)
